data_1528111
loop_
_publ_author_name
'Sysa, L.V.'
'Kal'ichak, Ya.M.'

_publ_section_title
;
 New ternary compounds of indium with calcium (europium) and copper
 (nickel)
;
_journal_name_full Kristallografiya
_journal_page_first 271
_journal_page_last 274
_journal_volume 38
_journal_year 1993
_chemical_formula_sum 'Ca2 Cu13 In11'
_space_group_IT_number 139
_symmetry_space_group_name_Hall '-I 4 2'
_symmetry_space_group_name_H-M 'I 4/m m m'
_cell_angle_alpha 90
_cell_angle_beta 90
_cell_angle_gamma 90
_cell_formula_units_Z 1
_cell_length_a 9.242
_cell_length_b 9.242
_cell_length_c 5.413
_cell_volume 462.349
_citation_journal_id_ASTM KRISAJ
_cod_data_source_file Sysa_KRISAJ_1993_235.cif
_cod_data_source_block Ca2Cu13In11
_cod_database_code 1528111

loop_
_symmetry_equiv_pos_as_xyz
x,y,z
-y,x,z
-x,-y,z
y,-x,z
x,-y,-z
y,x,-z
-x,y,-z
-y,-x,-z
-x,-y,-z
y,-x,-z
x,y,-z
-y,x,-z
-x,y,z
-y,-x,z
x,-y,z
y,x,z
x+1/2,y+1/2,z+1/2
-y+1/2,x+1/2,z+1/2
-x+1/2,-y+1/2,z+1/2
y+1/2,-x+1/2,z+1/2
x+1/2,-y+1/2,-z+1/2
y+1/2,x+1/2,-z+1/2
-x+1/2,y+1/2,-z+1/2
-y+1/2,-x+1/2,-z+1/2
-x+1/2,-y+1/2,-z+1/2
y+1/2,-x+1/2,-z+1/2
x+1/2,y+1/2,-z+1/2
-y+1/2,x+1/2,-z+1/2
-x+1/2,y+1/2,z+1/2
-y+1/2,-x+1/2,z+1/2
x+1/2,-y+1/2,z+1/2
y+1/2,x+1/2,z+1/2

loop_
_atom_site_label
_atom_site_type_symbol
_atom_site_fract_x
_atom_site_fract_y
_atom_site_fract_z
_atom_site_occupancy
_atom_site_U_iso_or_equiv
In1 In 0.25 0.25 0.25 0.36 0.0
Cu1 Cu 0.25 0.25 0.25 0.64 0.0
Cu3 Cu 0.271 0.5 0 0.33 0.0
In2 In 0.35 0 0 0.35 0.0
Cu2 Cu 0.35 0 0 0.65 0.0
Ca1 Ca 0 0 0 1 0.0
In3 In 0.271 0.5 0 0.67 0.0
